data_7121403
loop_
_publ_author_name
'Zhang, Qiong'
'Lu, Xin'
'Wang, Hui'
'Tian, Xiaohe'
'Wang, Aidong'
'Zhou, Hongping'
'Wu, Jieying'
'Tian, Yupeng'

_publ_section_title
;
 A benzoic acid terpyridine-based cyclometalated iridium(iii) complex as a
 two-photon fluorescence probe for imaging nuclear histidine.
;
_journal_issue 30
_journal_name_full 'Chemical communications (Cambridge, England)'
_journal_page_first 3771
_journal_page_last 3774
_journal_paper_doi 10.1039/c8cc00908b
_journal_volume 54
_journal_year 2018
_chemical_formula_moiety 'C37 H27 Ir N5, F1.5 P0.25'
_chemical_formula_sum 'C35 H27 F1.5 Ir N7 P0.25'
_chemical_formula_weight 774.08
_space_group_crystal_system monoclinic
_space_group_IT_number 12
_space_group_name_Hall '-C 2y'
_space_group_name_H-M_alt 'C 1 2/m 1'
_symmetry_space_group_name_Hall '-C 2y'
_symmetry_space_group_name_H-M 'C 1 2/m 1'
_atom_sites_solution_hydrogens geom
_audit_creation_date 2017-11-14
_audit_creation_method
;
Olex2 1.2
(compiled 2017.08.10 svn.r3458 for OlexSys, GUI svn.r5381)
;
_audit_update_record
;
2017-11-14 deposited with the CCDC.
2018-03-14 downloaded from the CCDC.
;
_cell_angle_alpha 90
_cell_angle_beta 104.946(3)
_cell_angle_gamma 90
_cell_formula_units_Z 8
_cell_length_a 18.259(4)
_cell_length_b 24.563(6)
_cell_length_c 17.810(4)
_cell_measurement_reflns_used 9940
_cell_measurement_temperature 293(2)
_cell_measurement_theta_max 26.28
_cell_measurement_theta_min 2.31
_cell_volume 7717(3)
_computing_cell_refinement 'SAINT V8.35A (?, 2016)'
_computing_data_reduction 'SAINT V8.35A (?, 2016)'
_computing_molecular_graphics 'Olex2 (Dolomanov et al., 2009)'
_computing_publication_material 'Olex2 (Dolomanov et al., 2009)'
_computing_structure_refinement 'ShelXL (Sheldrick, 2015)'
_computing_structure_solution 'SHELXT 2014/5 (Sheldrick, 2014)'
_diffrn_ambient_temperature 293
_diffrn_measured_fraction_theta_full 0.999
_diffrn_measured_fraction_theta_max 0.998
_diffrn_measurement_device_type 'Bruker APEX-II CCD'
_diffrn_measurement_method '\f and \w scans'
_diffrn_radiation_type MoK\a
_diffrn_radiation_wavelength 0.71073
_diffrn_reflns_av_R_equivalents 0.0624
_diffrn_reflns_av_unetI/netI 0.0607
_diffrn_reflns_Laue_measured_fraction_full 0.999
_diffrn_reflns_Laue_measured_fraction_max 0.998
_diffrn_reflns_limit_h_max 22
_diffrn_reflns_limit_h_min -22
_diffrn_reflns_limit_k_max 29
_diffrn_reflns_limit_k_min -30
_diffrn_reflns_limit_l_max 21
_diffrn_reflns_limit_l_min -21
_diffrn_reflns_number 29771
_diffrn_reflns_point_group_measured_fraction_full 0.999
_diffrn_reflns_point_group_measured_fraction_max 0.998
_diffrn_reflns_theta_full 25.242
_diffrn_reflns_theta_max 26.000
_diffrn_reflns_theta_min 1.183
_diffrn_standards_number 0
_exptl_absorpt_coefficient_mu 3.508
_exptl_absorpt_correction_T_max 0.7456
_exptl_absorpt_correction_T_min 0.3695
_exptl_absorpt_correction_type multi-scan
_exptl_absorpt_process_details
;
SADABS-2014/5 (Bruker,2014/5) was used for absorption correction.
wR2(int) was 0.1730 before and 0.0654 after correction.
The Ratio of minimum to maximum transmission is 0.4956.
The \l/2 correction factor is 0.00150.
;
_exptl_crystal_density_diffrn 1.332
_exptl_crystal_description block
_exptl_crystal_F_000 3042
_refine_diff_density_max 3.707
_refine_diff_density_min -1.651
_refine_diff_density_rms 0.165
_refine_ls_extinction_method none
_refine_ls_goodness_of_fit_ref 1.075
_refine_ls_hydrogen_treatment constr
_refine_ls_matrix_type full
_refine_ls_number_parameters 397
_refine_ls_number_reflns 7756
_refine_ls_number_restraints 666
_refine_ls_restrained_S_all 1.084
_refine_ls_R_factor_all 0.0854
_refine_ls_R_factor_gt 0.0587
_refine_ls_shift/su_max 0.003
_refine_ls_shift/su_mean 0.000
_refine_ls_structure_factor_coef Fsqd
_refine_ls_weighting_details 'w=1/[\s^2^(Fo^2^)+(0.1119P)^2^] where P=(Fo^2^+2Fc^2^)/3'
_refine_ls_weighting_scheme calc
_refine_ls_wR_factor_gt 0.1646
_refine_ls_wR_factor_ref 0.1794
_reflns_Friedel_coverage 0.000
_reflns_number_gt 5584
_reflns_number_total 7756
_reflns_threshold_expression 'I > 2\s(I)'
_cod_data_source_file c8cc00908b2.cif
_cod_data_source_block 20171109a1_0m_sq
_cod_depositor_comments
;
The following automatic conversions were performed:

'_exptl_absorpt_correction_type' value 'Multi-Scan' changed to
'multi-scan' according to
/home/data/users/saulius/crontab/automatic-downloads/rss-feeds/RSC/lib/dictionaries/cif_core.dic
dictionary named 'cif_core.dic' version 2.4.2 from 2011-04-26.

Automatic conversion script
Id: cif_fix_values 4973 2017-02-22 13:04:09Z antanas 

 Adding full bibliography for 7121403.cif.
;
_cod_original_formula_sum 'C35 H27 F1.50 Ir N7 P0.25'
_cod_database_code 7121403
_shelx_shelxl_version_number 2016/4
_shelx_space_group_comment
;
The symmetry employed for this shelxl refinement is uniquely defined
by the following loop, which should always be used as a source of
symmetry information in preference to the above space-group names.
They are only intended as comments.
;
_olex2_refinement_description
;
1. Fixed Uiso
 At 1.2 times of:
  All C(H) groups
2. Uiso/Uaniso restraints and constraints
C00B \\sim C00E \\sim C00F \\sim C00H \\sim C00I \\sim C00J \\sim C00L \\sim
C00M \\sim C00N \\sim C00O \\sim C00P \\sim C00R \\sim C00S \\sim C00U \\sim
C00V \\sim C00W \\sim C00X \\sim C00Z \\sim C010 \\sim C011 \\sim C012 \\sim
C013 \\sim C014 \\sim C016 \\sim C017 \\sim C018 \\sim C019 \\sim C01D \\sim
C13 \\sim C01E \\sim C8 \\sim C01A \\sim C01C: within 3.8A with sigma of 0.01
and sigma for terminal atoms of 0.02
C01D \\sim C13 \\sim C01E \\sim C8 \\sim N015 \\sim C019: within 2A with sigma
of 0.01 and sigma for terminal atoms of 0.005
3.a Aromatic/amide H refined with riding coordinates:
 C00E(H00E), C00G(H00G), C00I(H00I), C00J(H00J), C00M(H00M), C00O(H00O),
 C00P(H00P), C00R(H00R), C00U(H00U), C00V(H00V), C00W(H00W), C00X(H00X),
 C00Z(H00Z), C010(H010), C011(H011), C012(H012), C013(H013), C014(H014),
 C016(H016), C017(H017), C018(H018), C01D(H01D), C13(H13), C01E(H01E), C8(H8),
 C01A(H01A), C01C(H01C)
3.b Fitted hexagon refined as free rotating group:
 C019(C01D,C13,C01E,C8,N015)
;
_olex2_submission_special_instructions 'No special instructions were received'

loop_
_space_group_symop_operation_xyz
'x, y, z'
'-x, y, -z'
'x+1/2, y+1/2, z'
'-x+1/2, y+1/2, -z'
'-x, -y, -z'
'x, -y, z'
'-x+1/2, -y+1/2, -z'
'x+1/2, -y+1/2, z'

loop_
_atom_site_label
_atom_site_type_symbol
_atom_site_fract_x
_atom_site_fract_y
_atom_site_fract_z
_atom_site_U_iso_or_equiv
_atom_site_adp_type
_atom_site_occupancy
_atom_site_site_symmetry_order
_atom_site_calc_flag
_atom_site_refinement_flags_posn
_atom_site_refinement_flags_adp
_atom_site_refinement_flags_occupancy
Ir01 Ir 0.29598(2) 0.25983(2) 0.72022(2) 0.04444(15) Uani 1 1 d . . .
P002 P 0.000000 0.500000 0.500000 0.0632(12) Uani 1 4 d S T P
N003 N 0.2727(3) 0.3285(2) 0.6539(4) 0.0476(15) Uani 1 1 d . . .
N004 N 0.3094(4) 0.1900(3) 0.7863(3) 0.0498(16) Uani 1 1 d . . .
N005 N 0.3765(3) 0.2261(3) 0.6645(3) 0.0447(15) Uani 1 1 d . . .
F007 F 0.0786(5) 0.500000 0.4813(6) 0.118(3) Uani 1 2 d S T P
N008 N 0.4038(4) 0.2993(3) 0.7797(4) 0.0580(17) Uani 1 1 d . . .
F009 F -0.0396(5) 0.500000 0.4116(5) 0.122(4) Uani 1 2 d S T P
C00B C 0.4473(6) 0.2471(4) 0.6859(6) 0.0666(16) Uani 1 1 d . U .
C00C C 0.2088(4) 0.2168(4) 0.6578(4) 0.0466(18) Uani 1 1 d . . .
C00D C 0.2006(5) 0.1662(4) 0.6869(5) 0.057(2) Uani 1 1 d . . .
C00E C 0.5032(5) 0.2255(4) 0.6557(6) 0.0680(17) Uani 1 1 d . U .
H00E H 0.551806 0.239977 0.670975 0.082 Uiso 1 1 calc R . .
C00F C 0.2185(5) 0.3623(4) 0.6677(6) 0.0751(17) Uani 1 1 d . U .
C00G C 0.3649(5) 0.1815(5) 0.8489(5) 0.076(3) Uani 1 1 d . . .
H00G H 0.400715 0.208588 0.866756 0.091 Uiso 1 1 calc R . .
C00H C 0.4591(5) 0.2901(4) 0.7426(5) 0.0714(16) Uani 1 1 d . U .
C00I C 0.1582(5) 0.2313(4) 0.5860(6) 0.0641(17) Uani 1 1 d . U .
H00I H 0.162901 0.265153 0.564403 0.077 Uiso 1 1 calc R . .
C00J C 0.4159(5) 0.1635(4) 0.5811(5) 0.0679(19) Uani 1 1 d . U .
H00J H 0.403503 0.136102 0.544043 0.081 Uiso 1 1 calc R . .
F00K F 0.000000 0.5628(4) 0.500000 0.156(5) Uani 1 2 d S T P
C00L C 0.2560(5) 0.1511(4) 0.7586(5) 0.0665(16) Uani 1 1 d . U .
C00M C 0.3628(5) 0.1851(4) 0.6141(5) 0.0627(17) Uani 1 1 d . U .
H00M H 0.314298 0.170254 0.600598 0.075 Uiso 1 1 calc R . .
C00N C 0.1870(5) 0.3430(5) 0.7317(6) 0.0771(16) Uani 1 1 d . U .
C00O C 0.3030(5) 0.3402(4) 0.5946(5) 0.0703(17) Uani 1 1 d . U .
H00O H 0.337513 0.315918 0.582936 0.084 Uiso 1 1 calc R . .
C00P C 0.4893(5) 0.1841(4) 0.6049(5) 0.0706(18) Uani 1 1 d . U .
H00P H 0.527975 0.169379 0.585990 0.085 Uiso 1 1 calc R . .
C00Q C 0.2161(4) 0.2949(4) 0.7664(5) 0.062(3) Uani 1 1 d . . .
C00R C 0.3704(6) 0.1327(5) 0.8883(6) 0.082(2) Uani 1 1 d . U .
H00R H 0.411653 0.126453 0.930619 0.098 Uiso 1 1 calc R . .
C00S C 0.4176(6) 0.3375(5) 0.8359(6) 0.0875(18) Uani 1 1 d . U .
C00U C 0.1436(5) 0.1289(4) 0.6468(5) 0.0714(19) Uani 1 1 d . U .
H00U H 0.139491 0.094215 0.666323 0.086 Uiso 1 1 calc R . .
C00V C 0.2296(6) 0.4195(5) 0.5642(6) 0.086(2) Uani 1 1 d . U .
H00V H 0.214226 0.449974 0.533054 0.103 Uiso 1 1 calc R . .
C00W C 0.1289(6) 0.3717(5) 0.7542(6) 0.0874(19) Uani 1 1 d . U .
H00W H 0.110237 0.404099 0.729707 0.105 Uiso 1 1 calc R . .
C00X C 0.1016(5) 0.1957(4) 0.5471(6) 0.072(2) Uani 1 1 d . U .
H00X H 0.068564 0.206016 0.500240 0.087 Uiso 1 1 calc R . .
C00Z C 0.2851(5) 0.3870(4) 0.5502(6) 0.076(2) Uani 1 1 d . U .
H00Z H 0.310001 0.395835 0.512324 0.091 Uiso 1 1 calc R . .
C010 C 0.1846(6) 0.2735(5) 0.8241(7) 0.0883(17) Uani 1 1 d . U .
H010 H 0.201726 0.240560 0.848008 0.106 Uiso 1 1 calc R . .
C011 C 0.2601(6) 0.1026(4) 0.8009(5) 0.077(2) Uani 1 1 d . U .
H011 H 0.223700 0.075718 0.784415 0.092 Uiso 1 1 calc R . .
C012 C 0.1965(6) 0.4086(4) 0.6221(6) 0.083(2) Uani 1 1 d . U .
H012 H 0.159462 0.431741 0.631490 0.100 Uiso 1 1 calc R . .
C013 C 0.3181(6) 0.0949(5) 0.8670(6) 0.082(2) Uani 1 1 d . U .
H013 H 0.320206 0.063219 0.896123 0.099 Uiso 1 1 calc R . .
C014 C 0.5261(6) 0.3200(5) 0.7614(6) 0.085(2) Uani 1 1 d . U .
H014 H 0.563218 0.313203 0.735376 0.102 Uiso 1 1 calc R . .
C016 C 0.0948(5) 0.1462(5) 0.5779(5) 0.077(2) Uani 1 1 d . U .
H016 H 0.056144 0.123138 0.551929 0.092 Uiso 1 1 calc R . .
C017 C 0.1012(6) 0.3517(5) 0.8113(6) 0.092(2) Uani 1 1 d . U .
H017 H 0.064460 0.371058 0.827913 0.111 Uiso 1 1 calc R . .
C018 C 0.4824(6) 0.3671(5) 0.8561(6) 0.097(2) Uani 1 1 d . U .
H018 H 0.489057 0.392590 0.895863 0.116 Uiso 1 1 calc R . .
C019 C 0.3644(4) 0.3453(3) 0.8831(4) 0.0974(18) Uani 1 1 d . U .
C01D C 0.3195(5) 0.3909(3) 0.8834(4) 0.104(2) Uani 1 1 d G U .
H01D H 0.318851 0.419002 0.848136 0.125 Uiso 1 1 calc R . .
C13 C 0.2755(4) 0.3947(3) 0.9363(5) 0.108(2) Uani 1 1 d G U .
H13 H 0.245400 0.425200 0.936429 0.130 Uiso 1 1 calc R . .
C01E C 0.2764(4) 0.3527(4) 0.9889(4) 0.114(2) Uani 1 1 d G U .
H01E H 0.246933 0.355206 1.024285 0.136 Uiso 1 1 calc R . .
C8 C 0.3213(4) 0.3071(3) 0.9886(4) 0.115(2) Uani 1 1 d G U .
H8 H 0.321916 0.279015 1.023849 0.138 Uiso 1 1 calc R . .
N015 N 0.3653(4) 0.3034(3) 0.9357(4) 0.105(3) Uani 1 1 d G U .
C01A C 0.1269(6) 0.3025(6) 0.8453(6) 0.092(2) Uani 1 1 d . U .
H01A H 0.105548 0.288198 0.883166 0.111 Uiso 1 1 calc R . .
C01C C 0.5381(6) 0.3597(5) 0.8183(6) 0.096(2) Uani 1 1 d . U .
H01C H 0.582138 0.380514 0.830403 0.115 Uiso 1 1 calc R . .

loop_
_atom_site_aniso_label
_atom_site_aniso_U_11
_atom_site_aniso_U_22
_atom_site_aniso_U_33
_atom_site_aniso_U_23
_atom_site_aniso_U_13
_atom_site_aniso_U_12
Ir01 0.0245(2) 0.0659(3) 0.0433(2) -0.00223(13) 0.00944(14) 0.00608(13)
P002 0.052(3) 0.046(3) 0.096(4) 0.000 0.027(3) 0.000
N003 0.035(3) 0.039(4) 0.068(4) -0.006(3) 0.011(3) 0.006(3)
N004 0.045(4) 0.059(4) 0.047(4) 0.009(3) 0.015(3) 0.012(3)
N005 0.021(3) 0.068(5) 0.046(3) 0.004(3) 0.012(3) 0.011(3)
F007 0.068(6) 0.141(9) 0.158(8) 0.000 0.054(6) 0.000
N008 0.043(4) 0.062(5) 0.067(4) -0.008(3) 0.011(3) -0.003(3)
F009 0.088(7) 0.175(11) 0.102(7) 0.000 0.019(6) 0.000
C00B 0.041(3) 0.092(4) 0.071(3) -0.006(3) 0.022(3) -0.003(3)
C00C 0.029(4) 0.067(5) 0.050(4) 0.007(4) 0.022(3) 0.015(4)
C00D 0.041(5) 0.074(6) 0.059(5) -0.011(4) 0.018(4) 0.000(4)
C00E 0.033(3) 0.101(4) 0.077(4) -0.002(3) 0.027(3) -0.003(3)
C00F 0.052(3) 0.086(4) 0.086(3) -0.012(3) 0.016(3) 0.008(3)
C00G 0.054(6) 0.119(9) 0.052(5) 0.016(5) 0.010(4) 0.017(6)
C00H 0.044(3) 0.097(3) 0.078(3) -0.011(3) 0.024(3) -0.007(3)
C00I 0.039(3) 0.081(4) 0.074(3) -0.007(3) 0.018(3) 0.005(3)
C00J 0.049(4) 0.089(4) 0.070(4) -0.008(4) 0.026(3) 0.011(4)
F00K 0.132(9) 0.050(6) 0.299(15) 0.000 0.080(10) 0.000
C00L 0.054(3) 0.085(4) 0.068(3) 0.003(3) 0.029(3) 0.008(3)
C00M 0.041(3) 0.085(4) 0.068(3) -0.004(3) 0.024(3) 0.001(3)
C00N 0.054(3) 0.096(3) 0.084(3) -0.023(3) 0.024(3) 0.013(3)
C00O 0.052(3) 0.079(4) 0.080(3) -0.003(3) 0.018(3) 0.005(3)
C00P 0.041(3) 0.100(4) 0.075(4) -0.009(4) 0.024(3) 0.015(3)
C00Q 0.030(4) 0.095(8) 0.062(5) -0.025(5) 0.011(4) 0.010(4)
C00R 0.082(5) 0.096(5) 0.067(4) 0.022(4) 0.019(4) 0.022(4)
C00S 0.060(3) 0.115(4) 0.087(3) -0.023(3) 0.018(3) -0.002(3)
C00U 0.049(4) 0.086(4) 0.082(4) 0.001(4) 0.024(3) -0.007(3)
C00V 0.072(4) 0.081(4) 0.100(4) 0.000(4) 0.012(4) 0.011(4)
C00W 0.060(3) 0.107(4) 0.096(4) -0.025(3) 0.023(3) 0.019(3)
C00X 0.039(4) 0.099(5) 0.079(4) -0.008(4) 0.014(4) -0.003(4)
C00Z 0.059(4) 0.073(4) 0.094(4) 0.002(4) 0.017(4) 0.006(4)
C010 0.064(3) 0.118(4) 0.087(3) -0.021(3) 0.029(3) 0.013(3)
C011 0.074(4) 0.085(5) 0.076(4) 0.015(4) 0.030(4) 0.008(4)
C012 0.063(4) 0.083(4) 0.099(4) -0.011(4) 0.013(3) 0.016(3)
C013 0.082(5) 0.093(5) 0.076(5) 0.022(4) 0.028(4) 0.020(4)
C014 0.057(4) 0.110(4) 0.090(4) -0.016(4) 0.022(3) -0.020(4)
C016 0.048(4) 0.096(5) 0.084(4) -0.009(4) 0.014(3) -0.008(4)
C017 0.067(4) 0.118(4) 0.095(4) -0.029(4) 0.026(3) 0.020(4)
C018 0.070(4) 0.114(4) 0.101(4) -0.027(4) 0.013(4) -0.013(4)
C019 0.068(3) 0.125(4) 0.096(3) -0.028(3) 0.015(3) 0.000(3)
C01D 0.078(4) 0.125(4) 0.103(4) -0.033(3) 0.013(3) 0.007(3)
C13 0.080(3) 0.133(4) 0.108(4) -0.031(3) 0.016(3) 0.011(3)
C01E 0.091(4) 0.144(5) 0.103(4) -0.031(4) 0.020(4) 0.009(4)
C8 0.087(4) 0.150(4) 0.104(4) -0.021(4) 0.017(4) 0.007(4)
N015 0.066(5) 0.166(6) 0.087(5) -0.013(5) 0.027(4) 0.008(5)
C01A 0.066(4) 0.129(5) 0.090(4) -0.022(4) 0.037(3) 0.014(4)
C01C 0.067(4) 0.115(4) 0.103(4) -0.021(4) 0.015(4) -0.021(4)

loop_
_atom_type_symbol
_atom_type_description
_atom_type_scat_dispersion_real
_atom_type_scat_dispersion_imag
_atom_type_scat_source
C C 0.0033 0.0016 'International Tables Vol C Tables 4.2.6.8 and 6.1.1.4'
H H 0.0000 0.0000 'International Tables Vol C Tables 4.2.6.8 and 6.1.1.4'
F F 0.0171 0.0103 'International Tables Vol C Tables 4.2.6.8 and 6.1.1.4'
Ir Ir -1.4442 7.9887 'International Tables Vol C Tables 4.2.6.8 and 6.1.1.4'
N N 0.0061 0.0033 'International Tables Vol C Tables 4.2.6.8 and 6.1.1.4'
P P 0.1023 0.0942 'International Tables Vol C Tables 4.2.6.8 and 6.1.1.4'

loop_
_geom_angle_atom_site_label_1
_geom_angle_atom_site_label_2
_geom_angle_atom_site_label_3
_geom_angle
_geom_angle_site_symmetry_1
_geom_angle_site_symmetry_3
N003 Ir01 N004 175.0(2) . .
N003 Ir01 N005 96.7(2) . .
N003 Ir01 N008 86.7(3) . .
N003 Ir01 C00Q 79.7(4) . .
N004 Ir01 N005 87.0(2) . .
N004 Ir01 N008 97.6(3) . .
N005 Ir01 N008 76.0(3) . .
C00C Ir01 N003 95.6(3) . .
C00C Ir01 N004 80.6(3) . .
C00C Ir01 N005 94.7(3) . .
C00C Ir01 N008 170.6(3) . .
C00C Ir01 C00Q 84.1(3) . .
C00Q Ir01 N004 96.6(4) . .
C00Q Ir01 N005 176.0(3) . .
C00Q Ir01 N008 105.3(3) . .
F007 P002 F007 180.0(7) 5_566 .
F009 P002 F007 89.9(5) . .
F009 P002 F007 90.1(5) . 5_566
F009 P002 F007 90.1(5) 5_566 .
F009 P002 F007 89.9(5) 5_566 5_566
F009 P002 F009 180.0(7) 5_566 .
F00K P002 F007 90.000(4) 5_566 5_566
F00K P002 F007 90.000(1) 5_566 .
F00K P002 F007 90.000(2) . 5_566
F00K P002 F007 90.000(4) . .
F00K P002 F009 90.000(1) 5_566 5_566
F00K P002 F009 90.000(2) 5_566 .
F00K P002 F009 90.000(1) . .
F00K P002 F009 90.000(2) . 5_566
F00K P002 F00K 180.0 . 5_566
C00F N003 Ir01 116.9(6) . .
C00O N003 Ir01 124.5(6) . .
C00O N003 C00F 118.5(8) . .
C00G N004 Ir01 124.7(7) . .
C00G N004 C00L 121.2(8) . .
C00L N004 Ir01 114.1(5) . .
C00B N005 Ir01 116.3(6) . .
C00M N005 Ir01 125.0(5) . .
C00M N005 C00B 118.7(7) . .
C00H N008 Ir01 112.1(6) . .
C00S N008 Ir01 129.5(6) . .
C00S N008 C00H 117.1(8) . .
N005 C00B C00E 119.6(9) . .
N005 C00B C00H 115.9(8) . .
C00E C00B C00H 124.5(9) . .
C00D C00C Ir01 114.8(6) . .
C00D C00C C00I 117.4(8) . .
C00I C00C Ir01 127.7(7) . .
C00C C00D C00L 116.3(8) . .
C00C C00D C00U 121.8(8) . .
C00U C00D C00L 121.8(9) . .
C00P C00E C00B 121.8(9) . .
N003 C00F C00N 112.8(9) . .
N003 C00F C012 120.4(9) . .
C012 C00F C00N 126.8(9) . .
N004 C00G C00R 120.6(11) . .
N008 C00H C00B 117.9(8) . .
N008 C00H C014 120.8(9) . .
C014 C00H C00B 121.3(9) . .
C00X C00I C00C 121.2(9) . .
C00M C00J C00P 117.7(9) . .
N004 C00L C00D 114.2(8) . .
N004 C00L C011 117.8(9) . .
C011 C00L C00D 128.0(10) . .
N005 C00M C00J 123.6(8) . .
C00Q C00N C00F 116.1(8) . .
C00W C00N C00F 121.8(11) . .
C00W C00N C00Q 122.1(10) . .
N003 C00O C00Z 122.9(9) . .
C00E C00P C00J 118.6(8) . .
C00N C00Q Ir01 114.6(7) . .
C010 C00Q Ir01 127.4(8) . .
C010 C00Q C00N 117.8(9) . .
C013 C00R C00G 120.9(10) . .
N008 C00S C018 123.7(10) . .
N008 C00S C019 119.8(9) . .
C018 C00S C019 116.4(10) . .
C016 C00U C00D 117.7(9) . .
C012 C00V C00Z 121.6(11) . .
C017 C00W C00N 119.4(12) . .
C016 C00X C00I 119.7(10) . .
C00V C00Z C00O 117.3(10) . .
C00Q C010 C01A 119.1(12) . .
C013 C011 C00L 120.0(11) . .
C00V C012 C00F 119.2(10) . .
C00R C013 C011 119.3(10) . .
C01C C014 C00H 120.8(10) . .
C00X C016 C00U 122.0(10) . .
C00W C017 C01A 120.1(10) . .
C00S C018 C01C 120.5(11) . .
C01D C019 C00S 126.3(8) . .
C01D C019 N015 120.0 . .
N015 C019 C00S 113.5(8) . .
C13 C01D C019 120.0 . .
C01D C13 C01E 120.0 . .
C8 C01E C13 120.0 . .
C01E C8 N015 120.0 . .
C8 N015 C019 120.0 . .
C017 C01A C010 121.4(12) . .
C018 C01C C014 117.1(11) . .

loop_
_geom_bond_atom_site_label_1
_geom_bond_atom_site_label_2
_geom_bond_distance
_geom_bond_site_symmetry_2
Ir01 N003 2.040(6) .
Ir01 N004 2.059(6) .
Ir01 N005 2.142(5) .
Ir01 N008 2.204(7) .
Ir01 C00C 1.994(9) .
Ir01 C00Q 2.040(8) .
P002 F007 1.555(8) .
P002 F007 1.555(8) 5_566
P002 F009 1.554(9) 5_566
P002 F009 1.554(9) .
P002 F00K 1.543(9) .
P002 F00K 1.543(9) 5_566
N003 C00F 1.363(10) .
N003 C00O 1.343(10) .
N004 C00G 1.316(10) .
N004 C00L 1.363(11) .
N005 C00B 1.352(12) .
N005 C00M 1.330(10) .
N008 C00H 1.361(10) .
N008 C00S 1.347(12) .
C00B C00E 1.376(12) .
C00B C00H 1.438(13) .
C00C C00D 1.371(12) .
C00C C00I 1.416(12) .
C00D C00L 1.457(12) .
C00D C00U 1.431(12) .
C00E C00P 1.342(13) .
C00F C00N 1.481(14) .
C00F C012 1.395(14) .
C00G C00R 1.379(14) .
C00H C014 1.392(13) .
C00I C00X 1.394(13) .
C00J C00M 1.363(10) .
C00J C00P 1.392(12) .
C00L C011 1.400(13) .
C00N C00Q 1.374(15) .
C00N C00W 1.414(12) .
C00O C00Z 1.385(13) .
C00Q C010 1.405(15) .
C00R C013 1.317(14) .
C00S C018 1.356(14) .
C00S C019 1.452(11) .
C00U C016 1.386(12) .
C00V C00Z 1.363(13) .
C00V C012 1.351(13) .
C00W C017 1.340(14) .
C00X C016 1.352(14) .
C010 C01A 1.400(13) .
C011 C013 1.378(14) .
C014 C01C 1.383(14) .
C017 C01A 1.381(16) .
C018 C01C 1.368(14) .
C019 C01D 1.3900 .
C019 N015 1.3900 .
C01D C13 1.3900 .
C13 C01E 1.3900 .
C01E C8 1.3900 .
C8 N015 1.3900 .
